data_7061270
loop_
_publ_author_name
'Ibrahim, Mukaila A.'
'Boer\'e, Ren\'e T.'

_publ_section_title
;
 The copper sulfate hydration cycle. Crystal structures of CuSO4
 (Chalcocyanite), CuSO4&#x00B7;H2O (Poitevinite), CuSO4&#x00B7;3H2O
 (Bonattite) and CuSO4&#x00B7;5H2O (Chalcanthite) at low temperature using
 non-spherical atomic scattering factors
;
_journal_issue 12
_journal_name_full 'New Journal of Chemistry'
_journal_page_first 5479
_journal_page_last 5488
_journal_paper_doi 10.1039/D2NJ00169A
_journal_volume 46
_journal_year 2022
_chemical_formula_moiety 'Cu H8 O8 S, H2 O'
_chemical_formula_sum 'Cu H10 O9 S'
_chemical_formula_weight 249.686
_space_group_crystal_system triclinic
_space_group_IT_number 2
_space_group_name_Hall '-P 1'
_space_group_name_H-M_alt 'P -1'
_symmetry_Int_Tables_number 2
_atom_sites_solution_primary dual
_audit_creation_date 2022-01-08
_audit_creation_method
;
Olex2 1.5
(compiled 2021.12.09 svn.r5202d8cf for OlexSys, GUI svn.r6439)
;
_audit_update_record
;
2022-01-10 deposited with the CCDC.	2022-02-02 downloaded from the CCDC.
;
_cell_angle_alpha 77.224(3)
_cell_angle_beta 82.387(2)
_cell_angle_gamma 72.434(3)
_cell_formula_units_Z 2
_cell_length_a 5.9676(2)
_cell_length_b 6.0957(2)
_cell_length_c 10.6366(3)
_cell_measurement_reflns_used 10138
_cell_measurement_temperature 100.00(10)
_cell_measurement_theta_max 38.2480
_cell_measurement_theta_min 3.5350
_cell_volume 358.85(2)
_computing_cell_refinement 'CrysAlisPro 1.171.41.116a (Rigaku OD, 2021)'
_computing_data_collection 'CrysAlisPro 1.171.41.116a (Rigaku OD, 2021)'
_computing_data_reduction 'CrysAlisPro 1.171.41.116a (Rigaku OD, 2021)'
_computing_molecular_graphics 'Olex2 1.5 (Dolomanov et al., 2009)'
_computing_publication_material 'Olex2 1.5 (Dolomanov et al., 2009)'
_computing_structure_refinement 'olex2.refine 1.5 (Bourhis et al., 2015)'
_computing_structure_solution 'SHELXT 2018/2 (Sheldrick, 2018)'
_diffrn_ambient_environment N~2~
_diffrn_ambient_temperature 100.00(10)
_diffrn_detector 'Hybrid Pixel Array Detector'
_diffrn_detector_area_resol_mean 5.8140
_diffrn_detector_type 'Pilatus 200K'
_diffrn_measured_fraction_theta_full 0.9992
_diffrn_measured_fraction_theta_max 0.9344
_diffrn_measurement_details
;
List of Runs (angles in degrees, time in seconds):

  # Type    Start    End  Width  t~exp~   \w     \q     \k     \f   Frames
#--------------------------------------------------------------------------
  1  \w     37.00  91.00   0.50    0.66    --   22.41-178.00   0.00  108
  2  \w     39.00  91.00   0.50    0.66    --   22.41 178.00  60.00  104
  3  \w    -29.00  41.00   0.50    0.66    --  -25.54  38.00  90.00  140
  4  \w    -77.00 -27.00   0.50    0.66    --  -25.54 125.00 -92.32  100
  5  \w    -36.00  -6.00   0.50    0.66    --  -25.54 -73.00  21.11   60
  6  \w    -95.00  44.00   0.50    0.66    --  -25.54   0.00 -90.00  278
  7  \w    -89.00 -37.00   0.50    0.66    --  -25.54 145.00  66.26  104
  8  \w    -37.00  38.00   0.50    0.66    --  -25.54  57.00  30.00  150
  9  \w    -23.00   7.00   0.50    0.66    --  -25.54 -92.00 -52.16   60
 10  \w    -14.00  13.00   0.50    0.66    --  -25.54-104.00-178.69   54
 11  \w    -81.00 -30.00   0.50    0.66    --  -25.54 132.00 107.74  102
 12  \w    -24.00   6.00   0.50    0.66    --  -25.54 -91.00-168.86   60
 13  \w    -95.00  44.00   0.50    0.66    --  -25.54   0.00 -90.00  278
 14  \w    -89.00 -14.00   0.50    0.66    --  -25.54 -57.00 120.00  150
 15  \w    -92.00 -22.00   0.50    0.66    --  -25.54 -38.00 -90.00  140
 16  \w    -14.00  13.00   0.50    0.66    --  -25.54-104.00 -16.30   54
 17  \w    -89.00 -14.00   0.50    0.66    --  -25.54 -57.00  60.00  150
 18  \w    -89.00 -14.00   0.50    0.66    --  -25.54 -57.00-180.00  150
 19  \w    -49.00  21.00   0.50    0.66    --  -25.54  77.00-150.00  140
 20  \w    -90.00 -37.00   0.50    0.66    --  -25.54 146.00 -14.46  106
 21  \w    -92.00 -37.00   0.50    0.66    --  -25.54 -38.00-120.00  110
 22  \w    -36.00  -6.00   0.50    0.66    --  -25.54 -72.00-131.33   60
;
_diffrn_measurement_device 'four-circle diffractometer'
_diffrn_measurement_device_type 'SuperNova, Dual, Cu at home/near, Pilatus 200K'
_diffrn_measurement_method '\w scans'
_diffrn_orient_matrix_type 'CrysAlisPro convention (1999,Acta A55,543-557)'
_diffrn_orient_matrix_UB_11 0.0261332000
_diffrn_orient_matrix_UB_12 -0.1084481000
_diffrn_orient_matrix_UB_13 -0.0207348000
_diffrn_orient_matrix_UB_21 0.0956846000
_diffrn_orient_matrix_UB_22 -0.0469526000
_diffrn_orient_matrix_UB_23 0.0402417000
_diffrn_orient_matrix_UB_31 -0.0760451000
_diffrn_orient_matrix_UB_32 -0.0387255000
_diffrn_orient_matrix_UB_33 0.0514748000
_diffrn_radiation_monochromator mirror
_diffrn_radiation_probe x-ray
_diffrn_radiation_type 'Mo K\a'
_diffrn_radiation_wavelength 0.71073
_diffrn_reflns_av_R_equivalents 0.0463
_diffrn_reflns_av_unetI/netI 0.0349
_diffrn_reflns_Laue_measured_fraction_full 0.9992
_diffrn_reflns_Laue_measured_fraction_max 0.9344
_diffrn_reflns_limit_h_max 10
_diffrn_reflns_limit_h_min -10
_diffrn_reflns_limit_k_max 10
_diffrn_reflns_limit_k_min -10
_diffrn_reflns_limit_l_max 18
_diffrn_reflns_limit_l_min -17
_diffrn_reflns_number 18712
_diffrn_reflns_point_group_measured_fraction_full 0.9992
_diffrn_reflns_point_group_measured_fraction_max 0.9344
_diffrn_reflns_theta_full 25.2417
_diffrn_reflns_theta_max 38.30
_diffrn_reflns_theta_min 3.57
_diffrn_source 'micro-focus sealed X-ray tube'
_diffrn_source_type 'SuperNova (Mo) X-ray Source'
_exptl_absorpt_coefficient_mu 3.350
_exptl_absorpt_correction_T_max 1.00000
_exptl_absorpt_correction_T_min 0.91744
_exptl_absorpt_correction_type multi-scan
_exptl_absorpt_process_details
;
CrysAlisPro 1.171.41.116a (Rigaku Oxford Diffraction, 2021)
Empirical absorption correction using spherical harmonics,
implemented in SCALE3 ABSPACK scaling algorithm.
;
_exptl_crystal_colour 'clear blue'
_exptl_crystal_colour_lustre clear
_exptl_crystal_colour_primary blue
_exptl_crystal_density_diffrn 2.311
_exptl_crystal_description irregular
_exptl_crystal_F_000 255.197
_exptl_crystal_size_max 0.222
_exptl_crystal_size_mid 0.173
_exptl_crystal_size_min 0.135
_refine_diff_density_max 0.5598
_refine_diff_density_min -0.6281
_refine_diff_density_rms 0.1423
_refine_ls_d_res_high 0.5734
_refine_ls_d_res_low 5.7037
_refine_ls_goodness_of_fit_ref 1.0757
_refine_ls_hydrogen_treatment refall
_refine_ls_matrix_type full
_refine_ls_number_constraints 0
_refine_ls_number_parameters 193
_refine_ls_number_reflns 3729
_refine_ls_number_restraints 70
_refine_ls_restrained_S_all 1.0652
_refine_ls_R_factor_all 0.0290
_refine_ls_R_factor_gt 0.0249
_refine_ls_shift/su_max -0.0001
_refine_ls_shift/su_mean 0.0000
_refine_ls_structure_factor_coef Fsqd
_refine_ls_weighting_details 'w=1/[\s^2^(Fo^2^)+(0.0178P)^2^] where P=(Fo^2^+2Fc^2^)/3'
_refine_ls_weighting_scheme calc
_refine_ls_wR_factor_gt 0.0494
_refine_ls_wR_factor_ref 0.0513
_reflns_Friedel_coverage 0.0
_reflns_limit_h_max 10
_reflns_limit_h_min -9
_reflns_limit_k_max 10
_reflns_limit_k_min -10
_reflns_limit_l_max 18
_reflns_limit_l_min 0
_reflns_number_gt 3369
_reflns_number_total 3729
_reflns_threshold_expression I>=2u(I)
_cod_data_source_file d2nj00169a2.cif
_cod_data_source_block RB21086i
_cod_depositor_comments 'Adding full bibliography for 7061267--7061270.cif.'
_cod_database_code 7061270
_chemical_oxdiff_formula 'Cu C O9 H10'
_chemical_oxdiff_usercomment Mo
_olex2_refinement_description
;
1. Restrained distances
 O5-H5a = O5-H5b = O2-H2a = O2-H2b = O1-H1b = O1-H1a = O4-H4a = O4-H4b = O3-
 H3b = O3-H3a
 0.989 with sigma of 0.02
2. Uiso/Uaniso restraints and constraints
Uanis(H1a) \\sim Ueq, Uanis(H1b) \\sim Ueq, Uanis(H3a) \\sim Ueq, Uanis(H3b)
\\sim Ueq, Uanis(H4a) \\sim Ueq, Uanis(H4b) \\sim Ueq, Uanis(H5a) \\sim Ueq,
Uanis(H5b) \\sim Ueq: with sigma of 0.01 and sigma for terminal atoms of 0.01
Uanis(H2a) \\sim Ueq, Uanis(H2b) \\sim Ueq: with sigma of 0.005 and sigma for
terminal atoms of 0.005
3. Rigid body (RIGU) restrains
 All non-hydrogen atoms
 with sigma for 1-2 distances of 0.004 and sigma for 1-3 distances of 0.004
;
_olex2_submission_special_instructions 'No special instructions were received'
_oxdiff_exptl_absorpt_empirical_details
;
Empirical correction (ABSPACK) includes:
- Absorption correction using spherical harmonics
- Frame scaling
;
_oxdiff_exptl_absorpt_empirical_full_max 1.104
_oxdiff_exptl_absorpt_empirical_full_min 0.938

loop_
_space_group_symop_id
_space_group_symop_operation_xyz
1 x,y,z
2 -x,-y,-z

loop_
_atom_site_label
_atom_site_type_symbol
_atom_site_fract_x
_atom_site_fract_y
_atom_site_fract_z
_atom_site_U_iso_or_equiv
_atom_site_adp_type
_atom_site_occupancy
_atom_site_site_symmetry_order
_atom_site_refinement_flags_posn
_atom_site_refinement_flags_adp
_atom_site_refinement_flags_occupancy
Cu1 Cu 0.5 0.5 0.5 0.00532(4) Uani 1.000000 2 S TU P
S1 S 0.87394(4) 0.51417(4) 0.21429(2) 0.00458(4) Uani 1.000000 1 . U .
O1 O 0.35103(14) 0.31497(13) 0.42559(7) 0.00892(13) Uani 1.000000 1 D U .
H1a H 0.244(3) 0.395(3) 0.3592(16) 0.025(5) Uani 1.000000 1 D U .
H1b H 0.269(3) 0.221(3) 0.4859(17) 0.021(5) Uani 1.000000 1 D U .
Cu2 Cu 0.5 1.0 0.0 0.00507(4) Uani 1.000000 2 S TU P
O2 O 0.65298(13) 0.20875(13) 0.61817(7) 0.00862(13) Uani 1.000000 1 D U .
H2a H 0.574(3) 0.198(3) 0.7042(15) 0.019(5) Uani 1.000000 1 D U .
H2b H 0.818(2) 0.161(3) 0.6241(17) 0.019(4) Uani 1.000000 1 D U .
O3 O 0.79729(14) 1.03431(14) -0.09523(8) 0.01210(15) Uani 1.000000 1 D U .
H3a H 0.935(3) 0.905(3) -0.1040(18) 0.024(5) Uani 1.000000 1 D U .
H3b H 0.845(3) 1.177(3) -0.1221(18) 0.027(5) Uani 1.000000 1 D U .
O4 O 0.52005(14) 0.74121(14) -0.08269(8) 0.01319(15) Uani 1.000000 1 D U .
H4a H 0.389(3) 0.697(3) -0.0984(19) 0.029(5) Uani 1.000000 1 D U .
H4b H 0.666(3) 0.648(3) -0.117(2) 0.029(5) Uani 1.000000 1 D U .
O6 O 0.82533(13) 0.40490(13) 0.34940(7) 0.00821(13) Uani 1.000000 1 . U .
O7 O 0.86238(13) 0.36289(13) 0.12590(7) 0.00864(13) Uani 1.000000 1 . U .
O8 O 1.11579(12) 0.54340(13) 0.19998(7) 0.00753(12) Uani 1.000000 1 . U .
O9 O 0.70303(13) 0.74810(12) 0.18336(7) 0.00852(13) Uani 1.000000 1 . U .
O5 O 0.13125(14) 0.06638(13) 0.62509(8) 0.00982(13) Uani 1.000000 1 D U .
H5a H 0.169(4) -0.100(3) 0.628(2) 0.042(6) Uani 1.000000 1 D U .
H5b H 0.203(4) 0.089(4) 0.6955(17) 0.031(6) Uani 1.000000 1 D U .

loop_
_atom_site_aniso_label
_atom_site_aniso_U_11
_atom_site_aniso_U_22
_atom_site_aniso_U_33
_atom_site_aniso_U_12
_atom_site_aniso_U_13
_atom_site_aniso_U_23
Cu1 0.00553(7) 0.00520(7) 0.00553(7) -0.00173(5) -0.00063(5) -0.00123(5)
S1 0.00437(9) 0.00418(9) 0.00522(9) -0.00119(7) 0.00030(7) -0.00137(7)
O1 0.0099(3) 0.0095(3) 0.0089(3) -0.0045(3) -0.0015(3) -0.0018(2)
H1a 0.024(8) 0.027(8) 0.024(8) -0.006(4) -0.001(4) -0.009(4)
H1b 0.020(8) 0.018(8) 0.025(8) -0.008(4) 0.005(4) -0.003(4)
Cu2 0.00487(7) 0.00474(7) 0.00626(7) -0.00219(5) 0.00139(5) -0.00229(5)
O2 0.0090(3) 0.0083(3) 0.0080(3) -0.0022(3) -0.0008(2) -0.0005(2)
H2a 0.020(6) 0.019(6) 0.019(6) -0.006(2) 0.001(2) -0.003(2)
H2b 0.023(6) 0.020(6) 0.015(6) -0.006(2) -0.001(2) -0.004(2)
O3 0.0082(3) 0.0080(3) 0.0183(4) -0.0023(3) 0.0049(3) -0.0023(3)
H3a 0.033(8) 0.026(8) 0.016(8) -0.012(4) -0.001(4) -0.009(4)
H3b 0.030(9) 0.025(8) 0.026(8) -0.005(4) -0.003(4) -0.008(4)
O4 0.0074(3) 0.0125(4) 0.0233(4) -0.0027(3) 0.0009(3) -0.0123(3)
H4a 0.032(8) 0.027(8) 0.027(9) -0.008(4) -0.004(4) -0.002(4)
H4b 0.026(8) 0.027(8) 0.034(9) -0.010(4) -0.002(4) -0.004(4)
O6 0.0097(3) 0.0068(3) 0.0070(3) -0.0022(2) 0.0013(2) -0.0003(2)
O7 0.0079(3) 0.0092(3) 0.0104(3) -0.0022(2) -0.0011(2) -0.0052(2)
O8 0.0061(3) 0.0081(3) 0.0095(3) -0.0032(2) 0.0004(2) -0.0028(2)
O9 0.0088(3) 0.0063(3) 0.0079(3) 0.0011(2) -0.0005(2) -0.0008(2)
O5 0.0101(3) 0.0075(3) 0.0117(3) -0.0023(3) 0.0001(3) -0.0023(3)
H5a 0.042(10) 0.045(9) 0.038(9) -0.012(5) -0.001(5) -0.007(5)
H5b 0.034(9) 0.028(9) 0.036(9) -0.016(4) -0.003(5) -0.006(4)

loop_
_atom_type_symbol
_atom_type_scat_dispersion_real
_atom_type_scat_dispersion_imag
_atom_type_scat_source
_atom_type_scat_dispersion_source
Cu 0.34125 1.28947 'NoSpherA2: Chem.Sci. 2021, DOI:10.1039/D0SC05526C' 'Henke, Gullikson and Davis, At. Data and Nucl. Data Tables, 1993, 54, 2'
H 0.00000 0.00000 'NoSpherA2: Chem.Sci. 2021, DOI:10.1039/D0SC05526C' 'Henke, Gullikson and Davis, At. Data and Nucl. Data Tables, 1993, 54, 2'
O 0.01158 0.00611 'NoSpherA2: Chem.Sci. 2021, DOI:10.1039/D0SC05526C' 'Henke, Gullikson and Davis, At. Data and Nucl. Data Tables, 1993, 54, 2'
S 0.12424 0.12443 'NoSpherA2: Chem.Sci. 2021, DOI:10.1039/D0SC05526C' 'Henke, Gullikson and Davis, At. Data and Nucl. Data Tables, 1993, 54, 2'

loop_
_exptl_crystal_face_index_h
_exptl_crystal_face_index_k
_exptl_crystal_face_index_l
_exptl_crystal_face_perp_dist
0 -1 -1 0.0866
0 1 0 0.0696
0 -1 0 0.0904
-1 0 1 0.1074
1 0 -1 0.0985
0 -1 1 0.1088
0 1 -1 0.0644
1 0 1 0.0694
-1 0 -1 0.0918
1 1 1 0.0760
0 0 1 0.0794
0 0 -1 0.0638
-1 -1 -1 0.0599
1 1 2 0.0601
1 -1 0 0.0918

loop_
_geom_angle_atom_site_label_1
_geom_angle_atom_site_label_2
_geom_angle_atom_site_label_3
_geom_angle
_geom_angle_site_symmetry_1
_geom_angle_site_symmetry_3
_geom_angle_publ_flag
O1 Cu1 O1 180.0 2_666 . ?
O2 Cu1 O1 88.30(3) . . ?
O2 Cu1 O1 91.70(3) 2_666 . ?
O2 Cu1 O1 88.30(3) 2_666 2_666 ?
O2 Cu1 O1 91.70(3) . 2_666 ?
O2 Cu1 O2 180.0 . 2_666 ?
O6 Cu1 O1 87.82(3) 2_666 2_666 ?
O6 Cu1 O1 92.18(3) 2_666 . ?
O6 Cu1 O1 92.18(3) . 2_666 ?
O6 Cu1 O1 87.82(3) . . ?
O6 Cu1 O2 92.28(3) . 2_666 ?
O6 Cu1 O2 87.72(3) 2_666 2_666 ?
O6 Cu1 O2 92.28(3) 2_666 . ?
O6 Cu1 O2 87.72(3) . . ?
O6 Cu1 O6 180.0 . 2_666 ?
O7 S1 O6 110.26(4) . . ?
O8 S1 O6 108.62(4) . . ?
O8 S1 O7 108.84(4) . . ?
O9 S1 O6 109.46(4) . . ?
O9 S1 O7 110.96(4) . . ?
O9 S1 O8 108.65(4) . . ?
H1a O1 Cu1 118.7(12) . . ?
H1b O1 Cu1 115.6(12) . . ?
H1b O1 H1a 104.5(16) . . ?
O3 Cu2 O3 180.0 2_675 . ?
O4 Cu2 O3 90.39(3) . 2_675 ?
O4 Cu2 O3 90.39(3) 2_675 . ?
O4 Cu2 O3 89.61(3) . . ?
O4 Cu2 O3 89.61(3) 2_675 2_675 ?
O4 Cu2 O4 180.0 . 2_675 ?
O9 Cu2 O3 91.97(3) 2_675 2_675 ?
O9 Cu2 O3 91.97(3) . . ?
O9 Cu2 O3 88.03(3) . 2_675 ?
O9 Cu2 O3 88.03(3) 2_675 . ?
O9 Cu2 O4 86.65(3) 2_675 . ?
O9 Cu2 O4 93.35(3) . . ?
O9 Cu2 O4 93.35(3) 2_675 2_675 ?
O9 Cu2 O4 86.65(3) . 2_675 ?
O9 Cu2 O9 180.0 2_675 . ?
H2a O2 Cu1 112.1(11) . 2_666 ?
H2b O2 Cu1 120.6(11) . 2_666 ?
H2b O2 H2a 109.8(16) . . ?
H3a O3 Cu2 123.8(11) . 2_675 ?
H3b O3 Cu2 127.0(12) . 2_675 ?
H3b O3 H3a 107.6(15) . . ?
H4a O4 Cu2 124.7(13) . 2_675 ?
H4b O4 Cu2 123.2(13) . 2_675 ?
H4b O4 H4a 112.0(18) . . ?
S1 O6 Cu1 132.10(4) . 2_666 ?
Cu2 O9 S1 138.36(4) 2_675 . ?
H5b O5 H5a 107.5(18) . . ?

loop_
_geom_bond_atom_site_label_1
_geom_bond_atom_site_label_2
_geom_bond_distance
_geom_bond_site_symmetry_2
_geom_bond_publ_flag
Cu1 O1 1.9686(8) . ?
Cu1 O1 1.9686(8) 2_666 ?
Cu1 O2 1.9759(7) . ?
Cu1 O2 1.9759(7) 2_666 ?
Cu1 O6 2.3619(7) 2_666 ?
Cu1 O6 2.3619(7) . ?
S1 O6 1.4751(7) . ?
S1 O7 1.4758(8) . ?
S1 O8 1.4910(7) . ?
S1 O9 1.4783(7) . ?
O1 H1a 0.962(14) . ?
O1 H1b 0.950(13) . ?
Cu2 O3 1.9676(7) 2_675 ?
Cu2 O3 1.9676(7) . ?
Cu2 O4 1.9360(8) . ?
Cu2 O4 1.9360(8) 2_675 ?
Cu2 O9 2.4100(7) 2_675 ?
Cu2 O9 2.4100(7) . ?
O2 H2a 0.971(14) . ?
O2 H2b 0.947(13) . ?
O3 H3a 0.964(14) . ?
O3 H3b 0.969(14) . ?
O4 H4a 0.947(14) . ?
O4 H4b 0.961(14) . ?
O5 H5a 0.964(15) . ?
O5 H5b 0.963(15) . ?

loop_
_geom_hbond_atom_site_label_D
_geom_hbond_atom_site_label_H
_geom_hbond_atom_site_label_A
_geom_hbond_distance_DH
_geom_hbond_distance_HA
_geom_hbond_distance_DA
_geom_hbond_angle_DHA
_geom_hbond_site_symmetry_A
O1 H1a O6 0.962(14) 2.494(17) 3.1997(11) 130.1(14) 1_455
O1 H1a O8 0.962(14) 1.875(15) 2.8113(11) 163.5(17) 1_455
O1 H1b O5 0.950(13) 1.812(14) 2.7494(11) 168.4(18) .
O2 H2a O3 0.971(14) 2.517(18) 3.1423(11) 122.1(14) 1_546
O2 H2a O9 0.971(14) 1.895(16) 2.7855(10) 151.3(17) 2_666
O2 H2b O5 0.947(13) 1.781(13) 2.7271(11) 176.2(17) 1_655
O3 H3a O7 0.964(14) 1.754(14) 2.7017(11) 166.7(17) 2_765
O3 H3b O8 0.969(14) 1.791(14) 2.7424(11) 166.5(18) 2_775
O4 H4a O7 0.947(14) 1.720(15) 2.6653(11) 175.7(19) 2_665
O4 H4b O8 0.961(14) 1.752(15) 2.6930(10) 166(2) 2_765
O5 H5a O6 0.964(15) 1.810(15) 2.7601(11) 167.6(19) 2_656
O5 H5b O9 0.963(15) 2.015(16) 2.9388(11) 160.0(19) 2_666

loop_
_geom_torsion_atom_site_label_1
_geom_torsion_atom_site_label_2
_geom_torsion_atom_site_label_3
_geom_torsion_atom_site_label_4
_geom_torsion
_geom_torsion_site_symmetry_1
_geom_torsion_site_symmetry_2
_geom_torsion_site_symmetry_3
_geom_torsion_site_symmetry_4
_geom_torsion_publ_flag
Cu1 O6 S1 O7 -108.98(6) 2_666 . . . ?
Cu1 O6 S1 O7 -108.98(6) . . . . ?
Cu1 O6 S1 O8 131.84(6) 2_666 . . . ?
Cu1 O6 S1 O8 131.84(6) . . . . ?
Cu1 O6 S1 O9 13.35(7) 2_666 . . . ?
Cu1 O6 S1 O9 13.35(7) . . . . ?

loop_
_restr_distance_atom_site_label_1
_restr_distance_atom_site_label_2
_restr_distance_site_symmetry_2
_restr_distance_target
_restr_distance_target_weight_param
_restr_distance_diff
O1 H1a 1 0.9890 0.0200 0.0266
O1 H1b 1 0.9890 0.0200 0.0388
O2 H2a 1 0.9890 0.0200 0.0184
O2 H2b 1 0.9890 0.0200 0.0417
O3 H3a 1 0.9890 0.0200 0.0248
O3 H3b 1 0.9890 0.0200 0.0201
O4 H4a 1 0.9890 0.0200 0.0419
O4 H4b 1 0.9890 0.0200 0.0280
O5 H5a 1 0.9890 0.0200 0.0246
O5 H5b 1 0.9890 0.0200 0.0256

loop_
_restr_U_iso_atom_site_label
_restr_U_iso_weight_param
H1a 0.0100
H1b 0.0100
H2a 0.0050
H2b 0.0050
H3a 0.0100
H3b 0.0100
H4a 0.0100
H4b 0.0100
H5a 0.0100
H5b 0.0100

loop_
_exptl_oxdiff_crystal_face_indexfrac_h
_exptl_oxdiff_crystal_face_indexfrac_k
_exptl_oxdiff_crystal_face_indexfrac_l
_exptl_oxdiff_crystal_face_x
_exptl_oxdiff_crystal_face_y
_exptl_oxdiff_crystal_face_z
-0.0010 -0.9995 -1.0005 0.1291 0.0066 -0.0127
0.0010 1.0000 0.0014 -0.1084 -0.0468 -0.0387
-0.0010 -1.0000 -0.0014 0.1084 0.0468 0.0387
-0.9992 0.0002 0.9995 -0.0469 -0.0554 0.1274
0.9992 -0.0002 -0.9995 0.0469 0.0554 -0.1274
-0.0010 -1.0004 0.9977 0.0878 0.0870 0.0902
0.0010 1.0004 -0.9977 -0.0878 -0.0870 -0.0902
0.9992 -0.0010 0.9987 0.0055 0.1358 -0.0245
-0.9992 0.0010 -0.9987 -0.0055 -0.1358 0.0245
1.0002 0.9989 1.0001 -0.1029 0.0890 -0.0633
-0.0000 -0.0004 0.9991 -0.0207 0.0402 0.0514
0.0000 0.0004 -0.9991 0.0207 -0.0402 -0.0514
-1.0002 -0.9989 -1.0001 0.1029 -0.0890 0.0633
1.0002 0.9985 1.9992 -0.1236 0.1293 -0.0118
0.9982 -1.0006 -0.0018 0.1346 0.1424 -0.0373
